data_4124058
loop_
_publ_author_name
'Foster, M.D.'
'Friedrichs, O.D.'
'Bell, R.G.'
'Klinowski, J.'
'Paz, F.A.A.'

_publ_section_title
;
 Chemical evaluation of hypothetical uninodal zeolites
;
_journal_name_full 'Journal of the American Chemical Society'
_journal_page_first 9769
_journal_page_last 9775
_journal_paper_doi 10.1021/ja037334j
_journal_volume 126
_journal_year 2004
_chemical_formula_sum 'O2 Si'
_chemical_name_systematic 'Si O2'
_space_group_IT_number 148
_symmetry_space_group_name_Hall '-R 3'
_symmetry_space_group_name_H-M 'R -3 :H'
_cell_angle_alpha 90
_cell_angle_beta 90
_cell_angle_gamma 120
_cell_formula_units_Z 72
_cell_length_a 13.75441
_cell_length_b 13.75441
_cell_length_c 19.0878
_cell_volume 3127.306
_citation_journal_id_ASTM JACSAT
_cod_data_source_file Foster_JACSAT_2004_526.cif
_cod_data_source_block O2Si1
_cod_original_formula_sum 'O2 Si1'
_cod_struct_determination_method theoretical
_cod_database_code 4124058

loop_
_symmetry_equiv_pos_as_xyz
x,y,z
-y,x-y,z
-x+y,-x,z
-x,-y,-z
y,-x+y,-z
x-y,x,-z
x+2/3,y+1/3,z+1/3
-y+2/3,x-y+1/3,z+1/3
-x+y+2/3,-x+1/3,z+1/3
-x+2/3,-y+1/3,-z+1/3
y+2/3,-x+y+1/3,-z+1/3
x-y+2/3,x+1/3,-z+1/3
x+1/3,y+2/3,z+2/3
-y+1/3,x-y+2/3,z+2/3
-x+y+1/3,-x+2/3,z+2/3
-x+1/3,-y+2/3,-z+2/3
y+1/3,-x+y+2/3,-z+2/3
x-y+1/3,x+2/3,-z+2/3

loop_
_atom_site_label
_atom_site_type_symbol
_atom_site_fract_x
_atom_site_fract_y
_atom_site_fract_z
_atom_site_occupancy
_atom_site_U_iso_or_equiv
O3 O-2 0.74927 0.4591 0.19632 1 0.0
O4 O-2 0.65777 0.61253 0.38309 1 0.0
O7 O-2 0.79845 0.55484 0.53846 1 0.0
Si3 Si+4 0.8005 0.67129 0.5571 1 0.0
O6 O-2 0.7043 0.02923 0.73199 1 0.0
O8 O-2 0.54292 0.07746 0.69132 1 0.0
Si4 Si+4 0.58429 0.98508 0.69312 1 0.0
Si2 Si+4 0.77041 0.73146 0.40445 1 0.0
O2 O-2 0.80002 0.72945 0.48494 1 0.0
O5 O-2 0.57951 0.08218 0.9364 1 0.0
O1 O-2 0.81782 0.54532 0.39955 1 0.0
Si1 Si+4 0.76018 0.47453 0.46966 1 0.0
